data_4035786
loop_
_publ_author_name
'Yang, Ren-Yin'
'Sun, Jing'
'Sun, Qiu'
'Yan, Chao-Guo'

_publ_section_title
;
 Selective Synthesis of 3-(9 H-Carbazol-2-yl)indolin-2-ones and
 Spiro[tetrahydrocarbazole-3,3'-oxindoles] via a HOTf Catalyzed
 Three-Component Reaction.
;
_journal_issue 11
_journal_name_full 'The Journal of organic chemistry'
_journal_page_first 5909
_journal_page_last 5919
_journal_paper_doi 10.1021/acs.joc.8b00196
_journal_volume 83
_journal_year 2018
_chemical_formula_moiety 'C34 H30 N2 O'
_chemical_formula_sum 'C34 H30 N2 O'
_chemical_formula_weight 482.60
_space_group_crystal_system orthorhombic
_space_group_IT_number 56
_space_group_name_Hall '-P 2ab 2ac'
_space_group_name_H-M_alt 'P c c n'
_atom_sites_solution_hydrogens geom
_audit_creation_method SHELXL-2014/7
_cell_angle_alpha 90
_cell_angle_beta 90
_cell_angle_gamma 90
_cell_formula_units_Z 16
_cell_length_a 18.6639(14)
_cell_length_b 19.7338(16)
_cell_length_c 30.808(3)
_cell_measurement_reflns_used 9981
_cell_measurement_temperature 293(2)
_cell_measurement_theta_max 23.43
_cell_measurement_theta_min 2.43
_cell_volume 11346.9(17)
_computing_structure_refinement 'SHELXL-2014/7 (Sheldrick, 2014)'
_diffrn_ambient_temperature 293(2)
_diffrn_measured_fraction_theta_full 0.998
_diffrn_measured_fraction_theta_max 0.998
_diffrn_measurement_device_type 'CCD area detector'
_diffrn_measurement_method 'phi and omega scans'
_diffrn_radiation_source 'fine-focus sealed tube'
_diffrn_radiation_type MoK\a
_diffrn_radiation_wavelength 0.71073
_diffrn_reflns_av_R_equivalents 0.0894
_diffrn_reflns_av_unetI/netI 0.0671
_diffrn_reflns_Laue_measured_fraction_full 0.998
_diffrn_reflns_Laue_measured_fraction_max 0.998
_diffrn_reflns_limit_h_max 21
_diffrn_reflns_limit_h_min -20
_diffrn_reflns_limit_k_max 23
_diffrn_reflns_limit_k_min -22
_diffrn_reflns_limit_l_max 34
_diffrn_reflns_limit_l_min -36
_diffrn_reflns_number 76416
_diffrn_reflns_point_group_measured_fraction_full 0.998
_diffrn_reflns_point_group_measured_fraction_max 0.998
_diffrn_reflns_theta_full 24.712
_diffrn_reflns_theta_max 24.712
_diffrn_reflns_theta_min 1.322
_exptl_absorpt_coefficient_mu 0.068
_exptl_absorpt_correction_T_max 0.986
_exptl_absorpt_correction_T_min 0.981
_exptl_absorpt_correction_type multi-scan
_exptl_absorpt_process_details sadabs
_exptl_crystal_colour yellow
_exptl_crystal_density_diffrn 1.130
_exptl_crystal_description block
_exptl_crystal_F_000 4096
_exptl_crystal_size_max 0.320
_exptl_crystal_size_mid 0.240
_exptl_crystal_size_min 0.200
_refine_diff_density_max 0.357
_refine_diff_density_min -0.361
_refine_diff_density_rms 0.106
_refine_ls_extinction_coef 0.0040(4)
_refine_ls_extinction_expression Fc^*^=kFc[1+0.001xFc^2^\l^3^/sin(2\q)]^-1/4^
_refine_ls_extinction_method 'SHELXL-2014/7 (Sheldrick 2014'
_refine_ls_goodness_of_fit_ref 1.059
_refine_ls_hydrogen_treatment constr
_refine_ls_matrix_type full
_refine_ls_number_parameters 674
_refine_ls_number_reflns 9655
_refine_ls_number_restraints 0
_refine_ls_restrained_S_all 1.059
_refine_ls_R_factor_all 0.1303
_refine_ls_R_factor_gt 0.0696
_refine_ls_shift/su_max 0.000
_refine_ls_shift/su_mean 0.000
_refine_ls_structure_factor_coef Fsqd
_refine_ls_weighting_details 'w=1/[\s^2^(Fo^2^)+(0.1215P)^2^+2.8836P] where P=(Fo^2^+2Fc^2^)/3'
_refine_ls_weighting_scheme calc
_refine_ls_wR_factor_gt 0.1813
_refine_ls_wR_factor_ref 0.2203
_reflns_Friedel_coverage 0.000
_reflns_number_gt 5721
_reflns_number_total 9655
_reflns_threshold_expression 'I > 2\s(I)'
_cod_data_source_file jo8b00196_si_002.cif
_cod_data_source_block 6f
_cod_database_code 4035786
_shelx_shelxl_version_number 2014/7
_shelx_space_group_comment
;
The symmetry employed for this shelxl refinement is uniquely defined
by the following loop, which should always be used as a source of
symmetry information in preference to the above space-group names.
They are only intended as comments.
;
_shelx_estimated_absorpt_t_min 0.979
_shelx_estimated_absorpt_t_max 0.987

loop_
_space_group_symop_operation_xyz
'x, y, z'
'-x+1/2, -y+1/2, z'
'x+1/2, -y, -z+1/2'
'-x, y+1/2, -z+1/2'
'-x, -y, -z'
'x-1/2, y-1/2, -z'
'-x-1/2, y, z-1/2'
'x, -y-1/2, z-1/2'

loop_
_atom_site_label
_atom_site_type_symbol
_atom_site_fract_x
_atom_site_fract_y
_atom_site_fract_z
_atom_site_U_iso_or_equiv
_atom_site_adp_type
_atom_site_occupancy
_atom_site_site_symmetry_order
_atom_site_calc_flag
_atom_site_refinement_flags_posn
_atom_site_refinement_flags_adp
C1 C -0.0105(2) 0.1144(2) 0.35918(12) 0.0537(10) Uani 1 1 d . .
H1A H 0.0371 0.1274 0.3507 0.081 Uiso 1 1 calc R U
H1B H -0.0446 0.1440 0.3455 0.081 Uiso 1 1 calc R U
H1C H -0.0194 0.0686 0.3503 0.081 Uiso 1 1 calc R U
C2 C -0.08008(18) 0.13688(17) 0.42658(13) 0.0457(9) Uani 1 1 d . .
C3 C -0.1472(2) 0.1500(2) 0.40964(14) 0.0582(11) Uani 1 1 d . .
H3 H -0.1555 0.1475 0.3799 0.070 Uiso 1 1 calc R U
C4 C -0.2016(2) 0.1667(2) 0.43789(16) 0.0673(13) Uani 1 1 d . .
H4 H -0.2473 0.1759 0.4273 0.081 Uiso 1 1 calc R U
C5 C -0.1882(2) 0.1700(2) 0.48236(17) 0.0696(13) Uani 1 1 d . .
H5 H -0.2258 0.1808 0.5010 0.084 Uiso 1 1 calc R U
C6 C -0.1222(2) 0.15782(19) 0.49965(14) 0.0558(11) Uani 1 1 d . .
H6 H -0.1146 0.1604 0.5294 0.067 Uiso 1 1 calc R U
C7 C -0.06575(19) 0.14129(18) 0.47126(12) 0.0463(9) Uani 1 1 d . .
C8 C 0.00900(18) 0.12703(16) 0.47674(12) 0.0403(9) Uani 1 1 d . .
C9 C 0.03615(17) 0.11354(16) 0.43645(11) 0.0373(8) Uani 1 1 d . .
C10 C 0.0317(2) 0.2540(2) 0.53043(13) 0.0643(12) Uani 1 1 d . .
H10 H 0.0320 0.2603 0.5005 0.077 Uiso 1 1 calc R U
C11 C 0.0252(3) 0.3101(2) 0.55749(14) 0.0695(13) Uani 1 1 d . .
H11 H 0.0220 0.3532 0.5454 0.083 Uiso 1 1 calc R U
C12 C 0.0235(2) 0.3026(2) 0.60223(13) 0.0548(10) Uani 1 1 d . .
C13 C 0.0195(3) 0.3629(2) 0.63148(15) 0.0805(14) Uani 1 1 d . .
H13A H -0.0234 0.3606 0.6485 0.121 Uiso 1 1 calc R U
H13B H 0.0190 0.4035 0.6143 0.121 Uiso 1 1 calc R U
H13C H 0.0605 0.3634 0.6503 0.121 Uiso 1 1 calc R U
C14 C 0.02692(18) 0.2375(2) 0.61842(12) 0.0518(10) Uani 1 1 d . .
H14 H 0.0241 0.2308 0.6482 0.062 Uiso 1 1 calc R U
C15 C 0.03454(18) 0.1820(2) 0.59130(12) 0.0489(10) Uani 1 1 d . .
H15 H 0.0376 0.1390 0.6034 0.059 Uiso 1 1 calc R U
C16 C 0.03771(19) 0.18891(18) 0.54696(12) 0.0446(9) Uani 1 1 d . .
C17 C 0.05382(18) 0.12965(18) 0.51747(12) 0.0454(9) Uani 1 1 d . .
H17 H 0.0458 0.0877 0.5338 0.054 Uiso 1 1 calc R U
C18 C 0.13289(18) 0.13258(18) 0.50452(11) 0.0447(9) Uani 1 1 d . .
H18A H 0.1437 0.1775 0.4935 0.054 Uiso 1 1 calc R U
H18B H 0.1622 0.1251 0.5301 0.054 Uiso 1 1 calc R U
C19 C 0.16688(17) 0.05304(16) 0.36226(11) 0.0377(8) Uani 1 1 d . .
C20 C 0.18925(19) 0.00775(18) 0.33137(12) 0.0474(10) Uani 1 1 d . .
H20 H 0.2199 0.0207 0.3090 0.057 Uiso 1 1 calc R U
C21 C 0.1641(2) -0.0586(2) 0.33489(14) 0.0590(11) Uani 1 1 d . .
H21 H 0.1779 -0.0906 0.3144 0.071 Uiso 1 1 calc R U
C22 C 0.1194(2) -0.0775(2) 0.36790(15) 0.0648(12) Uani 1 1 d . .
H22 H 0.1031 -0.1220 0.3693 0.078 Uiso 1 1 calc R U
C23 C 0.0982(2) -0.03153(18) 0.39921(14) 0.0541(10) Uani 1 1 d . .
H23 H 0.0682 -0.0448 0.4217 0.065 Uiso 1 1 calc R U
C24 C 0.12232(17) 0.03432(16) 0.39643(11) 0.0388(8) Uani 1 1 d . .
C25 C 0.11196(17) 0.09471(16) 0.42611(11) 0.0370(8) Uani 1 1 d . .
C26 C 0.15030(16) 0.15109(17) 0.40049(11) 0.0339(8) Uani 1 1 d . .
C27 C 0.15253(18) 0.08037(18) 0.47020(11) 0.0421(9) Uani 1 1 d . .
H27 H 0.1354 0.0364 0.4808 0.051 Uiso 1 1 calc R U
C28 C 0.23357(19) 0.07391(18) 0.46427(11) 0.0426(9) Uani 1 1 d . .
C29 C 0.27741(19) 0.1305(2) 0.46225(12) 0.0489(10) Uani 1 1 d . .
H29 H 0.2572 0.1735 0.4635 0.059 Uiso 1 1 calc R U
C30 C 0.35142(19) 0.1238(2) 0.45832(12) 0.0518(10) Uani 1 1 d . .
H30 H 0.3797 0.1624 0.4566 0.062 Uiso 1 1 calc R U
C31 C 0.38329(19) 0.0612(2) 0.45696(12) 0.0497(10) Uani 1 1 d . .
C32 C 0.4638(2) 0.0541(2) 0.45323(14) 0.0678(12) Uani 1 1 d . .
H32A H 0.4863 0.0765 0.4773 0.102 Uiso 1 1 calc R U
H32B H 0.4797 0.0744 0.4266 0.102 Uiso 1 1 calc R U
H32C H 0.4765 0.0070 0.4534 0.102 Uiso 1 1 calc R U
C33 C 0.3398(2) 0.0054(2) 0.45899(12) 0.0537(11) Uani 1 1 d . .
H33 H 0.3604 -0.0375 0.4581 0.064 Uiso 1 1 calc R U
C34 C 0.2656(2) 0.01113(19) 0.46228(11) 0.0499(10) Uani 1 1 d . .
H34 H 0.2374 -0.0278 0.4631 0.060 Uiso 1 1 calc R U
C35 C 0.3820(2) 0.01272(17) 0.35329(11) 0.0449(9) Uani 1 1 d . .
H35A H 0.3629 -0.0262 0.3680 0.067 Uiso 1 1 calc R U
H35B H 0.3557 0.0524 0.3619 0.067 Uiso 1 1 calc R U
H35C H 0.4315 0.0182 0.3608 0.067 Uiso 1 1 calc R U
C36 C 0.35191(16) -0.05512(15) 0.28730(11) 0.0335(8) Uani 1 1 d . .
C37 C 0.33557(17) -0.11815(16) 0.30575(13) 0.0429(9) Uani 1 1 d . .
H37 H 0.3403 -0.1255 0.3354 0.052 Uiso 1 1 calc R U
C38 C 0.31239(18) -0.16852(17) 0.27869(14) 0.0476(10) Uani 1 1 d . .
H38 H 0.3015 -0.2109 0.2901 0.057 Uiso 1 1 calc R U
C39 C 0.30475(18) -0.15745(18) 0.23408(15) 0.0521(11) Uani 1 1 d . .
H39 H 0.2889 -0.1925 0.2164 0.063 Uiso 1 1 calc R U
C40 C 0.32041(16) -0.09532(17) 0.21595(12) 0.0411(9) Uani 1 1 d . .
H40 H 0.3148 -0.0883 0.1863 0.049 Uiso 1 1 calc R U
C41 C 0.34483(16) -0.04310(15) 0.24267(11) 0.0329(8) Uani 1 1 d . .
C42 C 0.36543(15) 0.02642(15) 0.23583(11) 0.0304(8) Uani 1 1 d . .
C43 C 0.38358(15) 0.05273(15) 0.27530(10) 0.0292(7) Uani 1 1 d . .
C44 C 0.23940(18) 0.04203(17) 0.17493(12) 0.0449(9) Uani 1 1 d . .
H44 H 0.2271 0.0520 0.2035 0.054 Uiso 1 1 calc R U
C45 C 0.1866(2) 0.02345(19) 0.14630(13) 0.0518(10) Uani 1 1 d . .
H45 H 0.1393 0.0214 0.1556 0.062 Uiso 1 1 calc R U
C46 C 0.2030(2) 0.0077(2) 0.10375(13) 0.0576(11) Uani 1 1 d . .
C47 C 0.1445(3) -0.0131(3) 0.07250(15) 0.0940(17) Uani 1 1 d . .
H47A H 0.1027 -0.0263 0.0885 0.141 Uiso 1 1 calc R U
H47B H 0.1608 -0.0505 0.0552 0.141 Uiso 1 1 calc R U
H47C H 0.1329 0.0244 0.0539 0.141 Uiso 1 1 calc R U
C48 C 0.2739(2) 0.01171(19) 0.09117(13) 0.0604(12) Uani 1 1 d . .
H48 H 0.2861 0.0014 0.0627 0.072 Uiso 1 1 calc R U
C49 C 0.3269(2) 0.03060(18) 0.11993(12) 0.0471(10) Uani 1 1 d . .
H49 H 0.3742 0.0327 0.1106 0.057 Uiso 1 1 calc R U
C50 C 0.31056(17) 0.04633(16) 0.16232(11) 0.0367(8) Uani 1 1 d . .
C51 C 0.36777(16) 0.06696(15) 0.19422(10) 0.0336(8) Uani 1 1 d . .
H51 H 0.4146 0.0596 0.1806 0.040 Uiso 1 1 calc R U
C52 C 0.36204(16) 0.14188(15) 0.20660(10) 0.0334(8) Uani 1 1 d . .
H52A H 0.3684 0.1695 0.1808 0.040 Uiso 1 1 calc R U
H52B H 0.3146 0.1508 0.2181 0.040 Uiso 1 1 calc R U
C53 C 0.45143(17) 0.17908(15) 0.34710(11) 0.0343(8) Uani 1 1 d . .
C54 C 0.50050(19) 0.20383(17) 0.37657(12) 0.0464(9) Uani 1 1 d . .
H54 H 0.4867 0.2326 0.3990 0.056 Uiso 1 1 calc R U
C55 C 0.5710(2) 0.18416(18) 0.37140(14) 0.0581(11) Uani 1 1 d . .
H55 H 0.6054 0.1998 0.3908 0.070 Uiso 1 1 calc R U
C56 C 0.59146(19) 0.14193(19) 0.33815(15) 0.0574(11) Uani 1 1 d . .
H56 H 0.6393 0.1293 0.3354 0.069 Uiso 1 1 calc R U
C57 C 0.54079(17) 0.11771(16) 0.30823(13) 0.0434(9) Uani 1 1 d . .
H57 H 0.5546 0.0895 0.2856 0.052 Uiso 1 1 calc R U
C58 C 0.47061(16) 0.13652(14) 0.31316(11) 0.0312(8) Uani 1 1 d . .
C59 C 0.40511(15) 0.12463(14) 0.28448(10) 0.0274(7) Uani 1 1 d . .
C60 C 0.34661(17) 0.16073(14) 0.31125(10) 0.0284(7) Uani 1 1 d . .
C61 C 0.41738(16) 0.16162(15) 0.24000(10) 0.0306(8) Uani 1 1 d . .
H61 H 0.4635 0.1453 0.2289 0.037 Uiso 1 1 calc R U
C62 C 0.42509(16) 0.23790(15) 0.24544(10) 0.0295(7) Uani 1 1 d . .
C63 C 0.49231(16) 0.26789(16) 0.24703(10) 0.0339(8) Uani 1 1 d . .
H63 H 0.5331 0.2409 0.2460 0.041 Uiso 1 1 calc R U
C64 C 0.49936(18) 0.33757(17) 0.25019(11) 0.0383(9) Uani 1 1 d . .
H64 H 0.5450 0.3564 0.2512 0.046 Uiso 1 1 calc R U
C65 C 0.44084(17) 0.37949(15) 0.25184(11) 0.0350(8) Uani 1 1 d . .
C66 C 0.44960(19) 0.45535(17) 0.25248(13) 0.0532(10) Uani 1 1 d . .
H66A H 0.4036 0.4765 0.2493 0.080 Uiso 1 1 calc R U
H66B H 0.4802 0.4690 0.2290 0.080 Uiso 1 1 calc R U
H66C H 0.4706 0.4689 0.2796 0.080 Uiso 1 1 calc R U
C67 C 0.37363(17) 0.34986(16) 0.25180(11) 0.0395(9) Uani 1 1 d . .
H67 H 0.3331 0.3770 0.2541 0.047 Uiso 1 1 calc R U
C68 C 0.36600(17) 0.28022(16) 0.24835(11) 0.0373(8) Uani 1 1 d . .
H68 H 0.3203 0.2615 0.2480 0.045 Uiso 1 1 calc R U
N1 N -0.01740(14) 0.11952(14) 0.40567(10) 0.0415(7) Uani 1 1 d . .
N2 N 0.18240(13) 0.12237(13) 0.36569(9) 0.0364(7) Uani 1 1 d . .
H2 H 0.2092 0.1441 0.3478 0.044 Uiso 1 1 calc R U
N3 N 0.37562(13) 0.00350(12) 0.30729(9) 0.0315(6) Uani 1 1 d . .
N4 N 0.37759(13) 0.19177(12) 0.34507(9) 0.0333(7) Uani 1 1 d . .
H4A H 0.3548 0.2166 0.3634 0.040 Uiso 1 1 calc R U
O1 O 0.15191(12) 0.21153(11) 0.40981(7) 0.0394(6) Uani 1 1 d . .
O2 O 0.28212(11) 0.16065(10) 0.30256(7) 0.0334(5) Uani 1 1 d . .

loop_
_atom_site_aniso_label
_atom_site_aniso_U_11
_atom_site_aniso_U_22
_atom_site_aniso_U_33
_atom_site_aniso_U_23
_atom_site_aniso_U_13
_atom_site_aniso_U_12
C1 0.051(2) 0.066(3) 0.044(3) -0.016(2) 0.0005(19) 0.0041(19)
C2 0.038(2) 0.044(2) 0.055(3) -0.0116(18) 0.0079(19) -0.0018(16)
C3 0.047(2) 0.065(3) 0.062(3) -0.017(2) 0.002(2) -0.0006(19)
C4 0.040(2) 0.077(3) 0.084(4) -0.026(3) 0.004(2) 0.002(2)
C5 0.052(3) 0.080(3) 0.077(4) -0.018(3) 0.024(2) 0.003(2)
C6 0.048(2) 0.063(3) 0.056(3) -0.006(2) 0.020(2) 0.0056(19)
C7 0.048(2) 0.044(2) 0.047(3) -0.0046(18) 0.0104(18) -0.0022(17)
C8 0.044(2) 0.037(2) 0.040(2) 0.0005(16) 0.0123(17) 0.0019(15)
C9 0.042(2) 0.0325(19) 0.037(2) 0.0000(16) 0.0088(17) -0.0009(15)
C10 0.104(3) 0.056(3) 0.032(2) 0.003(2) 0.011(2) 0.002(2)
C11 0.105(4) 0.050(3) 0.053(3) 0.005(2) 0.012(3) 0.003(2)
C12 0.062(3) 0.062(3) 0.041(3) -0.008(2) 0.0031(19) 0.004(2)
C13 0.107(4) 0.077(3) 0.057(3) -0.013(3) 0.004(3) 0.000(3)
C14 0.054(2) 0.072(3) 0.029(2) -0.001(2) -0.0007(17) 0.015(2)
C15 0.048(2) 0.064(3) 0.035(2) 0.007(2) 0.0056(17) 0.0150(18)
C16 0.047(2) 0.048(2) 0.038(2) 0.0061(18) 0.0090(17) 0.0044(17)
C17 0.053(2) 0.047(2) 0.036(2) 0.0053(17) 0.0141(18) 0.0064(17)
C18 0.053(2) 0.049(2) 0.032(2) 0.0063(17) 0.0048(17) 0.0079(17)
C19 0.0377(19) 0.033(2) 0.042(2) -0.0006(16) 0.0050(16) 0.0004(15)
C20 0.044(2) 0.050(2) 0.048(2) -0.0064(19) 0.0130(18) 0.0056(17)
C21 0.060(3) 0.046(3) 0.071(3) -0.015(2) 0.017(2) 0.0059(19)
C22 0.071(3) 0.037(2) 0.086(3) -0.009(2) 0.020(3) -0.005(2)
C23 0.058(2) 0.039(2) 0.066(3) -0.001(2) 0.020(2) -0.0047(18)
C24 0.0401(19) 0.036(2) 0.040(2) 0.0033(16) 0.0092(16) 0.0010(15)
C25 0.0407(19) 0.036(2) 0.034(2) 0.0020(16) 0.0108(16) 0.0009(15)
C26 0.0314(18) 0.034(2) 0.036(2) 0.0063(16) -0.0012(15) 0.0047(14)
C27 0.048(2) 0.042(2) 0.037(2) 0.0118(17) 0.0070(17) 0.0058(16)
C28 0.053(2) 0.047(2) 0.028(2) 0.0103(16) 0.0049(16) 0.0073(18)
C29 0.050(2) 0.050(2) 0.047(3) 0.0095(18) 0.0003(18) 0.0114(18)
C30 0.047(2) 0.065(3) 0.044(3) 0.0057(19) -0.0074(18) 0.0014(19)
C31 0.046(2) 0.072(3) 0.031(2) 0.0048(19) -0.0036(17) 0.014(2)
C32 0.055(3) 0.098(3) 0.050(3) 0.003(2) -0.006(2) 0.019(2)
C33 0.060(3) 0.059(3) 0.042(2) 0.0087(19) 0.0066(19) 0.023(2)
C34 0.062(3) 0.050(2) 0.037(2) 0.0115(18) 0.0099(19) 0.0123(19)
C35 0.069(3) 0.033(2) 0.033(2) 0.0025(16) -0.0024(18) -0.0011(17)
C36 0.0324(18) 0.0255(19) 0.043(2) -0.0035(16) 0.0069(15) 0.0002(13)
C37 0.042(2) 0.034(2) 0.053(2) 0.0014(18) 0.0080(17) -0.0016(16)
C38 0.049(2) 0.028(2) 0.066(3) 0.0025(19) 0.009(2) -0.0069(15)
C39 0.046(2) 0.034(2) 0.077(3) -0.016(2) 0.002(2) -0.0090(16)
C40 0.0378(19) 0.037(2) 0.049(2) -0.0121(17) 0.0015(16) -0.0043(15)
C41 0.0296(17) 0.0272(19) 0.042(2) -0.0057(15) 0.0033(15) -0.0007(13)
C42 0.0277(17) 0.0277(19) 0.036(2) -0.0032(15) 0.0040(14) -0.0002(13)
C43 0.0296(17) 0.0272(18) 0.031(2) -0.0037(15) 0.0029(14) 0.0011(13)
C44 0.043(2) 0.052(2) 0.040(2) -0.0030(18) 0.0000(17) -0.0024(17)
C45 0.042(2) 0.058(3) 0.055(3) 0.004(2) -0.0092(19) -0.0090(18)
C46 0.069(3) 0.065(3) 0.039(3) 0.013(2) -0.017(2) -0.026(2)
C47 0.095(4) 0.131(5) 0.055(3) 0.013(3) -0.027(3) -0.050(3)
C48 0.085(3) 0.063(3) 0.033(2) 0.0046(19) -0.003(2) -0.034(2)
C49 0.056(2) 0.051(2) 0.034(2) -0.0013(18) 0.0039(18) -0.0204(18)
C50 0.041(2) 0.036(2) 0.033(2) -0.0017(15) 0.0012(16) -0.0086(14)
C51 0.0346(18) 0.036(2) 0.030(2) -0.0062(15) 0.0062(15) -0.0062(14)
C52 0.0379(18) 0.0344(19) 0.028(2) 0.0043(15) 0.0041(15) -0.0059(14)
C53 0.044(2) 0.0225(18) 0.036(2) 0.0003(15) -0.0067(16) 0.0004(14)
C54 0.058(2) 0.035(2) 0.046(2) -0.0068(17) -0.0166(19) 0.0044(17)
C55 0.060(3) 0.039(2) 0.074(3) -0.011(2) -0.036(2) 0.0045(19)
C56 0.039(2) 0.045(2) 0.088(3) -0.004(2) -0.021(2) 0.0078(17)
C57 0.042(2) 0.030(2) 0.058(3) -0.0079(17) -0.0058(18) 0.0059(15)
C58 0.0351(19) 0.0193(17) 0.039(2) 0.0003(15) -0.0048(15) 0.0030(13)
C59 0.0292(17) 0.0228(17) 0.0303(19) -0.0026(14) 0.0014(14) 0.0011(12)
C60 0.037(2) 0.0208(17) 0.028(2) 0.0027(14) 0.0015(15) -0.0032(13)
C61 0.0310(17) 0.0300(19) 0.031(2) -0.0008(14) 0.0054(14) -0.0035(13)
C62 0.0315(17) 0.0285(18) 0.0285(19) 0.0037(14) -0.0001(14) -0.0057(14)
C63 0.0279(17) 0.037(2) 0.037(2) 0.0042(15) 0.0052(14) -0.0015(14)
C64 0.0360(19) 0.036(2) 0.043(2) 0.0077(16) -0.0009(15) -0.0134(15)
C65 0.044(2) 0.0259(19) 0.035(2) 0.0079(15) -0.0027(16) -0.0046(15)
C66 0.053(2) 0.035(2) 0.072(3) 0.0108(19) -0.008(2) -0.0083(17)
C67 0.0355(19) 0.029(2) 0.054(3) 0.0089(16) -0.0019(16) 0.0004(14)
C68 0.0308(18) 0.032(2) 0.050(2) 0.0073(16) -0.0031(15) -0.0073(14)
N1 0.0409(17) 0.0455(18) 0.038(2) -0.0084(14) 0.0055(15) -0.0014(13)
N2 0.0376(16) 0.0386(18) 0.0331(17) 0.0050(13) 0.0095(13) 0.0007(12)
N3 0.0405(16) 0.0231(15) 0.0309(17) 0.0002(12) 0.0021(12) -0.0008(11)
N4 0.0409(16) 0.0287(15) 0.0302(17) -0.0068(12) 0.0013(13) 0.0071(12)
O1 0.0505(14) 0.0317(14) 0.0360(15) 0.0058(11) -0.0013(11) 0.0044(10)
O2 0.0322(13) 0.0321(13) 0.0360(14) 0.0025(10) 0.0045(10) -0.0006(9)

loop_
_atom_type_symbol
_atom_type_description
_atom_type_scat_dispersion_real
_atom_type_scat_dispersion_imag
_atom_type_scat_source
C C 0.0033 0.0016 'International Tables Vol C Tables 4.2.6.8 and 6.1.1.4'
H H 0.0000 0.0000 'International Tables Vol C Tables 4.2.6.8 and 6.1.1.4'
N N 0.0061 0.0033 'International Tables Vol C Tables 4.2.6.8 and 6.1.1.4'
O O 0.0106 0.0060 'International Tables Vol C Tables 4.2.6.8 and 6.1.1.4'

loop_
_geom_angle_atom_site_label_1
_geom_angle_atom_site_label_2
_geom_angle_atom_site_label_3
_geom_angle
N1 C1 H1A 109.5
N1 C1 H1B 109.5
H1A C1 H1B 109.5
N1 C1 H1C 109.5
H1A C1 H1C 109.5
H1B C1 H1C 109.5
N1 C2 C3 129.8(4)
N1 C2 C7 108.2(3)
C3 C2 C7 122.1(3)
C4 C3 C2 118.3(4)
C4 C3 H3 120.8
C2 C3 H3 120.8
C3 C4 C5 120.0(4)
C3 C4 H4 120.0
C5 C4 H4 120.0
C6 C5 C4 122.5(4)
C6 C5 H5 118.7
C4 C5 H5 118.7
C5 C6 C7 118.3(4)
C5 C6 H6 120.8
C7 C6 H6 120.8
C2 C7 C6 118.8(4)
C2 C7 C8 106.8(3)
C6 C7 C8 134.5(4)
C9 C8 C7 107.0(3)
C9 C8 C17 123.8(3)
C7 C8 C17 129.1(3)
C8 C9 N1 109.8(3)
C8 C9 C25 126.3(3)
N1 C9 C25 123.9(3)
C16 C10 C11 121.6(4)
C16 C10 H10 119.2
C11 C10 H10 119.2
C12 C11 C10 120.9(4)
C12 C11 H11 119.6
C10 C11 H11 119.6
C14 C12 C11 117.2(4)
C14 C12 C13 121.7(4)
C11 C12 C13 121.0(4)
C12 C13 H13A 109.5
C12 C13 H13B 109.5
H13A C13 H13B 109.5
C12 C13 H13C 109.5
H13A C13 H13C 109.5
H13B C13 H13C 109.5
C12 C14 C15 121.5(4)
C12 C14 H14 119.2
C15 C14 H14 119.2
C16 C15 C14 121.8(4)
C16 C15 H15 119.1
C14 C15 H15 119.1
C15 C16 C10 116.9(3)
C15 C16 C17 122.0(3)
C10 C16 C17 120.8(3)
C8 C17 C16 114.6(3)
C8 C17 C18 108.6(3)
C16 C17 C18 108.6(3)
C8 C17 H17 108.3
C16 C17 H17 108.3
C18 C17 H17 108.3
C27 C18 C17 112.8(3)
C27 C18 H18A 109.0
C17 C18 H18A 109.0
C27 C18 H18B 109.0
C17 C18 H18B 109.0
H18A C18 H18B 107.8
C20 C19 C24 122.3(3)
C20 C19 N2 128.7(3)
C24 C19 N2 109.0(3)
C19 C20 C21 117.1(3)
C19 C20 H20 121.5
C21 C20 H20 121.5
C22 C21 C20 121.3(4)
C22 C21 H21 119.4
C20 C21 H21 119.4
C21 C22 C23 121.0(4)
C21 C22 H22 119.5
C23 C22 H22 119.5
C24 C23 C22 118.8(4)
C24 C23 H23 120.6
C22 C23 H23 120.6
C23 C24 C19 119.5(3)
C23 C24 C25 131.5(3)
C19 C24 C25 108.9(3)
C9 C25 C24 116.4(3)
C9 C25 C26 111.6(3)
C24 C25 C26 101.5(3)
C9 C25 C27 108.3(3)
C24 C25 C27 108.5(3)
C26 C25 C27 110.3(3)
O1 C26 N2 125.6(3)
O1 C26 C25 126.4(3)
N2 C26 C25 108.0(3)
C18 C27 C28 112.2(3)
C18 C27 C25 111.1(3)
C28 C27 C25 112.7(3)
C18 C27 H27 106.8
C28 C27 H27 106.8
C25 C27 H27 106.8
C34 C28 C29 117.9(3)
C34 C28 C27 120.6(3)
C29 C28 C27 121.5(3)
C28 C29 C30 120.8(3)
C28 C29 H29 119.6
C30 C29 H29 119.6
C31 C30 C29 121.3(4)
C31 C30 H30 119.4
C29 C30 H30 119.4
C33 C31 C30 117.7(3)
C33 C31 C32 121.2(4)
C30 C31 C32 121.1(4)
C31 C32 H32A 109.5
C31 C32 H32B 109.5
H32A C32 H32B 109.5
C31 C32 H32C 109.5
H32A C32 H32C 109.5
H32B C32 H32C 109.5
C31 C33 C34 121.8(4)
C31 C33 H33 119.1
C34 C33 H33 119.1
C28 C34 C33 120.5(4)
C28 C34 H34 119.8
C33 C34 H34 119.8
N3 C35 H35A 109.5
N3 C35 H35B 109.5
H35A C35 H35B 109.5
N3 C35 H35C 109.5
H35A C35 H35C 109.5
H35B C35 H35C 109.5
N3 C36 C37 129.1(3)
N3 C36 C41 109.0(3)
C37 C36 C41 121.9(3)
C38 C37 C36 117.8(4)
C38 C37 H37 121.1
C36 C37 H37 121.1
C37 C38 C39 121.2(3)
C37 C38 H38 119.4
C39 C38 H38 119.4
C40 C39 C38 121.0(3)
C40 C39 H39 119.5
C38 C39 H39 119.5
C39 C40 C41 119.1(4)
C39 C40 H40 120.4
C41 C40 H40 120.4
C40 C41 C36 119.0(3)
C40 C41 C42 134.8(3)
C36 C41 C42 106.2(3)
C43 C42 C41 107.3(3)
C43 C42 C51 123.2(3)
C41 C42 C51 129.5(3)
C42 C43 N3 109.8(3)
C42 C43 C59 126.4(3)
N3 C43 C59 123.7(3)
C45 C44 C50 121.6(3)
C45 C44 H44 119.2
C50 C44 H44 119.2
C44 C45 C46 120.8(4)
C44 C45 H45 119.6
C46 C45 H45 119.6
C45 C46 C48 117.7(3)
C45 C46 C47 120.4(4)
C48 C46 C47 121.9(4)
C46 C47 H47A 109.5
C46 C47 H47B 109.5
H47A C47 H47B 109.5
C46 C47 H47C 109.5
H47A C47 H47C 109.5
H47B C47 H47C 109.5
C49 C48 C46 121.5(4)
C49 C48 H48 119.3
C46 C48 H48 119.3
C50 C49 C48 120.8(3)
C50 C49 H49 119.6
C48 C49 H49 119.6
C49 C50 C44 117.6(3)
C49 C50 C51 121.5(3)
C44 C50 C51 120.8(3)
C50 C51 C42 112.9(2)
C50 C51 C52 111.9(3)
C42 C51 C52 107.3(3)
C50 C51 H51 108.2
C42 C51 H51 108.2
C52 C51 H51 108.2
C61 C52 C51 111.8(3)
C61 C52 H52A 109.3
C51 C52 H52A 109.3
C61 C52 H52B 109.3
C51 C52 H52B 109.3
H52A C52 H52B 107.9
C54 C53 C58 122.6(3)
C54 C53 N4 128.2(3)
C58 C53 N4 109.1(3)
C53 C54 C55 117.2(3)
C53 C54 H54 121.4
C55 C54 H54 121.4
C56 C55 C54 121.4(3)
C56 C55 H55 119.3
C54 C55 H55 119.3
C55 C56 C57 120.6(3)
C55 C56 H56 119.7
C57 C56 H56 119.7
C58 C57 C56 118.6(3)
C58 C57 H57 120.7
C56 C57 H57 120.7
C57 C58 C53 119.6(3)
C57 C58 C59 131.3(3)
C53 C58 C59 108.8(3)
C43 C59 C58 117.9(2)
C43 C59 C60 110.4(2)
C58 C59 C60 100.7(2)
C43 C59 C61 108.3(2)
C58 C59 C61 108.5(2)
C60 C59 C61 110.8(2)
O2 C60 N4 126.2(3)
O2 C60 C59 125.0(3)
N4 C60 C59 108.8(3)
C52 C61 C62 113.3(3)
C52 C61 C59 112.1(2)
C62 C61 C59 112.2(2)
C52 C61 H61 106.2
C62 C61 H61 106.2
C59 C61 H61 106.2
C68 C62 C63 117.4(3)
C68 C62 C61 121.9(3)
C63 C62 C61 120.7(3)
C64 C63 C62 120.8(3)
C64 C63 H63 119.6
C62 C63 H63 119.6
C65 C64 C63 121.7(3)
C65 C64 H64 119.1
C63 C64 H64 119.1
C64 C65 C67 117.8(3)
C64 C65 C66 120.9(3)
C67 C65 C66 121.2(3)
C65 C66 H66A 109.5
C65 C66 H66B 109.5
H66A C66 H66B 109.5
C65 C66 H66C 109.5
H66A C66 H66C 109.5
H66B C66 H66C 109.5
C65 C67 C68 120.8(3)
C65 C67 H67 119.6
C68 C67 H67 119.6
C67 C68 C62 121.4(3)
C67 C68 H68 119.3
C62 C68 H68 119.3
C2 N1 C9 108.3(3)
C2 N1 C1 123.9(3)
C9 N1 C1 127.7(3)
C26 N2 C19 112.1(3)
C26 N2 H2 123.9
C19 N2 H2 123.9
C36 N3 C43 107.6(3)
C36 N3 C35 124.9(3)
C43 N3 C35 127.0(3)
C60 N4 C53 112.2(3)
C60 N4 H4A 123.9
C53 N4 H4A 123.9

loop_
_geom_bond_atom_site_label_1
_geom_bond_atom_site_label_2
_geom_bond_distance
C1 N1 1.442(5)
C1 H1A 0.9600
C1 H1B 0.9600
C1 H1C 0.9600
C2 N1 1.379(4)
C2 C3 1.382(5)
C2 C7 1.405(5)
C3 C4 1.377(5)
C3 H3 0.9300
C4 C5 1.394(6)
C4 H4 0.9300
C5 C6 1.365(6)
C5 H5 0.9300
C6 C7 1.407(5)
C6 H6 0.9300
C7 C8 1.433(5)
C8 C9 1.367(5)
C8 C17 1.509(5)
C9 N1 1.383(4)
C9 C25 1.497(4)
C10 C16 1.386(5)
C10 C11 1.390(6)
C10 H10 0.9300
C11 C12 1.387(6)
C11 H11 0.9300
C12 C14 1.379(5)
C12 C13 1.494(6)
C13 H13A 0.9600
C13 H13B 0.9600
C13 H13C 0.9600
C14 C15 1.385(5)
C14 H14 0.9300
C15 C16 1.374(5)
C15 H15 0.9300
C16 C17 1.511(5)
C17 C18 1.530(5)
C17 H17 0.9800
C18 C27 1.521(5)
C18 H18A 0.9700
C18 H18B 0.9700
C19 C20 1.371(5)
C19 C24 1.392(5)
C19 N2 1.402(4)
C20 C21 1.395(5)
C20 H20 0.9300
C21 C22 1.367(5)
C21 H21 0.9300
C22 C23 1.382(5)
C22 H22 0.9300
C23 C24 1.378(5)
C23 H23 0.9300
C24 C25 1.514(5)
C25 C26 1.540(4)
C25 C27 1.581(5)
C26 O1 1.227(4)
C26 N2 1.352(4)
C27 C28 1.529(5)
C27 H27 0.9800
C28 C34 1.377(5)
C28 C29 1.386(5)
C29 C30 1.393(5)
C29 H29 0.9300
C30 C31 1.371(5)
C30 H30 0.9300
C31 C33 1.369(5)
C31 C32 1.514(5)
C32 H32A 0.9600
C32 H32B 0.9600
C32 H32C 0.9600
C33 C34 1.394(5)
C33 H33 0.9300
C34 H34 0.9300
C35 N3 1.434(4)
C35 H35A 0.9600
C35 H35B 0.9600
C35 H35C 0.9600
C36 N3 1.383(4)
C36 C37 1.401(4)
C36 C41 1.401(5)
C37 C38 1.368(5)
C37 H37 0.9300
C38 C39 1.399(5)
C38 H38 0.9300
C39 C40 1.379(5)
C39 H39 0.9300
C40 C41 1.395(4)
C40 H40 0.9300
C41 C42 1.440(4)
C42 C43 1.365(4)
C42 C51 1.512(4)
C43 N3 1.392(4)
C43 C59 1.501(4)
C44 C45 1.372(5)
C44 C50 1.386(5)
C44 H44 0.9300
C45 C46 1.381(6)
C45 H45 0.9300
C46 C48 1.381(5)
C46 C47 1.512(5)
C47 H47A 0.9600
C47 H47B 0.9600
C47 H47C 0.9600
C48 C49 1.379(5)
C48 H48 0.9300
C49 C50 1.376(5)
C49 H49 0.9300
C50 C51 1.507(4)
C51 C52 1.530(4)
C51 H51 0.9800
C52 C61 1.509(4)
C52 H52A 0.9700
C52 H52B 0.9700
C53 C54 1.379(5)
C53 C58 1.388(4)
C53 N4 1.402(4)
C54 C55 1.382(5)
C54 H54 0.9300
C55 C56 1.374(6)
C55 H55 0.9300
C56 C57 1.405(5)
C56 H56 0.9300
C57 C58 1.370(4)
C57 H57 0.9300
C58 C59 1.526(4)
C59 C60 1.543(4)
C59 C61 1.570(4)
C60 O2 1.233(3)
C60 N4 1.340(4)
C61 C62 1.521(4)
C61 H61 0.9800
C62 C68 1.386(4)
C62 C63 1.388(4)
C63 C64 1.385(4)
C63 H63 0.9300
C64 C65 1.371(4)
C64 H64 0.9300
C65 C67 1.384(4)
C65 C66 1.506(4)
C66 H66A 0.9600
C66 H66B 0.9600
C66 H66C 0.9600
C67 C68 1.386(4)
C67 H67 0.9300
C68 H68 0.9300
N2 H2 0.8600
N4 H4A 0.8600

loop_
_geom_hbond_atom_site_label_D
_geom_hbond_atom_site_label_H
_geom_hbond_atom_site_label_A
_geom_hbond_distance_DH
_geom_hbond_distance_HA
_geom_hbond_distance_DA
_geom_hbond_angle_DHA
_geom_hbond_site_symmetry_A
N2 H2 O2 0.86 1.97 2.796(3) 159.5 .
N4 H4A O1 0.86 2.02 2.815(3) 153.7 2

loop_
_geom_torsion_atom_site_label_1
_geom_torsion_atom_site_label_2
_geom_torsion_atom_site_label_3
_geom_torsion_atom_site_label_4
_geom_torsion
N1 C2 C3 C4 -179.7(4)
C7 C2 C3 C4 -1.0(6)
C2 C3 C4 C5 -0.2(6)
C3 C4 C5 C6 0.8(7)
C4 C5 C6 C7 -0.2(6)
N1 C2 C7 C6 -179.4(3)
C3 C2 C7 C6 1.7(5)
N1 C2 C7 C8 1.0(4)
C3 C2 C7 C8 -177.9(3)
C5 C6 C7 C2 -1.1(5)
C5 C6 C7 C8 178.4(4)
C2 C7 C8 C9 -1.2(4)
C6 C7 C8 C9 179.3(4)
C2 C7 C8 C17 175.3(3)
C6 C7 C8 C17 -4.2(7)
C7 C8 C9 N1 0.9(4)
C17 C8 C9 N1 -175.8(3)
C7 C8 C9 C25 -178.9(3)
C17 C8 C9 C25 4.5(5)
C16 C10 C11 C12 -1.0(7)
C10 C11 C12 C14 -1.3(6)
C10 C11 C12 C13 177.5(4)
C11 C12 C14 C15 2.4(6)
C13 C12 C14 C15 -176.4(4)
C12 C14 C15 C16 -1.2(6)
C14 C15 C16 C10 -1.1(5)
C14 C15 C16 C17 173.4(3)
C11 C10 C16 C15 2.2(6)
C11 C10 C16 C17 -172.4(4)
C9 C8 C17 C16 135.5(3)
C7 C8 C17 C16 -40.4(5)
C9 C8 C17 C18 13.8(4)
C7 C8 C17 C18 -162.1(3)
C15 C16 C17 C8 138.7(4)
C10 C16 C17 C8 -47.1(5)
C15 C16 C17 C18 -99.7(4)
C10 C16 C17 C18 74.6(4)
C8 C17 C18 C27 -47.4(4)
C16 C17 C18 C27 -172.6(3)
C24 C19 C20 C21 1.4(5)
N2 C19 C20 C21 -178.2(3)
C19 C20 C21 C22 -0.4(6)
C20 C21 C22 C23 -0.6(7)
C21 C22 C23 C24 0.6(6)
C22 C23 C24 C19 0.4(5)
C22 C23 C24 C25 -176.7(4)
C20 C19 C24 C23 -1.4(5)
N2 C19 C24 C23 178.3(3)
C20 C19 C24 C25 176.2(3)
N2 C19 C24 C25 -4.1(4)
C8 C9 C25 C24 132.3(3)
N1 C9 C25 C24 -47.4(4)
C8 C9 C25 C26 -111.8(4)
N1 C9 C25 C26 68.4(4)
C8 C9 C25 C27 9.8(4)
N1 C9 C25 C27 -169.9(3)
C23 C24 C25 C9 -55.2(5)
C19 C24 C25 C9 127.5(3)
C23 C24 C25 C26 -176.7(4)
C19 C24 C25 C26 6.1(3)
C23 C24 C25 C27 67.1(5)
C19 C24 C25 C27 -110.1(3)
C9 C25 C26 O1 49.4(4)
C24 C25 C26 O1 174.1(3)
C27 C25 C26 O1 -71.1(4)
C9 C25 C26 N2 -130.8(3)
C24 C25 C26 N2 -6.1(3)
C27 C25 C26 N2 108.7(3)
C17 C18 C27 C28 -168.4(3)
C17 C18 C27 C25 64.4(4)
C9 C25 C27 C18 -42.1(4)
C24 C25 C27 C18 -169.3(3)
C26 C25 C27 C18 80.4(3)
C9 C25 C27 C28 -169.0(3)
C24 C25 C27 C28 63.8(4)
C26 C25 C27 C28 -46.6(4)
C18 C27 C28 C34 133.9(3)
C25 C27 C28 C34 -99.7(4)
C18 C27 C28 C29 -43.8(4)
C25 C27 C28 C29 82.6(4)
C34 C28 C29 C30 0.0(5)
C27 C28 C29 C30 177.8(3)
C28 C29 C30 C31 -1.0(6)
C29 C30 C31 C33 0.9(6)
C29 C30 C31 C32 -179.3(3)
C30 C31 C33 C34 0.1(6)
C32 C31 C33 C34 -179.8(3)
C29 C28 C34 C33 0.9(5)
C27 C28 C34 C33 -176.9(3)
C31 C33 C34 C28 -1.0(6)
N3 C36 C37 C38 179.5(3)
C41 C36 C37 C38 0.2(5)
C36 C37 C38 C39 -0.4(5)
C37 C38 C39 C40 0.0(5)
C38 C39 C40 C41 0.6(5)
C39 C40 C41 C36 -0.8(5)
C39 C40 C41 C42 -179.5(3)
N3 C36 C41 C40 -179.1(3)
C37 C36 C41 C40 0.4(5)
N3 C36 C41 C42 0.0(3)
C37 C36 C41 C42 179.4(3)
C40 C41 C42 C43 178.9(3)
C36 C41 C42 C43 0.0(3)
C40 C41 C42 C51 -0.8(6)
C36 C41 C42 C51 -179.6(3)
C41 C42 C43 N3 0.0(3)
C51 C42 C43 N3 179.6(3)
C41 C42 C43 C59 -176.8(3)
C51 C42 C43 C59 2.8(5)
C50 C44 C45 C46 0.6(6)
C44 C45 C46 C48 -0.4(6)
C44 C45 C46 C47 179.7(4)
C45 C46 C48 C49 0.2(6)
C47 C46 C48 C49 -179.9(4)
C46 C48 C49 C50 -0.2(6)
C48 C49 C50 C44 0.4(5)
C48 C49 C50 C51 179.9(3)
C45 C44 C50 C49 -0.6(5)
C45 C44 C50 C51 179.9(3)
C49 C50 C51 C42 -128.4(3)
C44 C50 C51 C42 51.0(4)
C49 C50 C51 C52 110.3(4)
C44 C50 C51 C52 -70.2(4)
C43 C42 C51 C50 -147.0(3)
C41 C42 C51 C50 32.6(4)
C43 C42 C51 C52 -23.1(4)
C41 C42 C51 C52 156.5(3)
C50 C51 C52 C61 177.5(3)
C42 C51 C52 C61 53.1(3)
C58 C53 C54 C55 -0.5(5)
N4 C53 C54 C55 -179.4(3)
C53 C54 C55 C56 0.3(6)
C54 C55 C56 C57 0.3(6)
C55 C56 C57 C58 -0.6(6)
C56 C57 C58 C53 0.5(5)
C56 C57 C58 C59 173.6(3)
C54 C53 C58 C57 0.1(5)
N4 C53 C58 C57 179.2(3)
C54 C53 C58 C59 -174.5(3)
N4 C53 C58 C59 4.7(3)
C42 C43 C59 C58 -134.1(3)
N3 C43 C59 C58 49.5(4)
C42 C43 C59 C60 111.0(3)
N3 C43 C59 C60 -65.4(4)
C42 C43 C59 C61 -10.5(4)
N3 C43 C59 C61 173.1(3)
C57 C58 C59 C43 60.1(5)
C53 C58 C59 C43 -126.2(3)
C57 C58 C59 C60 -179.8(3)
C53 C58 C59 C60 -6.1(3)
C57 C58 C59 C61 -63.4(4)
C53 C58 C59 C61 110.3(3)
C43 C59 C60 O2 -49.1(4)
C58 C59 C60 O2 -174.4(3)
C61 C59 C60 O2 70.9(3)
C43 C59 C60 N4 131.0(3)
C58 C59 C60 N4 5.6(3)
C61 C59 C60 N4 -109.1(3)
C51 C52 C61 C62 166.6(3)
C51 C52 C61 C59 -65.2(3)
C43 C59 C61 C52 40.1(3)
C58 C59 C61 C52 169.2(2)
C60 C59 C61 C52 -81.1(3)
C43 C59 C61 C62 168.8(2)
C58 C59 C61 C62 -62.1(3)
C60 C59 C61 C62 47.6(3)
C52 C61 C62 C68 44.8(4)
C59 C61 C62 C68 -83.3(4)
C52 C61 C62 C63 -134.2(3)
C59 C61 C62 C63 97.7(3)
C68 C62 C63 C64 -1.8(5)
C61 C62 C63 C64 177.3(3)
C62 C63 C64 C65 0.0(5)
C63 C64 C65 C67 2.2(5)
C63 C64 C65 C66 -176.2(3)
C64 C65 C67 C68 -2.7(5)
C66 C65 C67 C68 175.7(3)
C65 C67 C68 C62 0.9(5)
C63 C62 C68 C67 1.3(5)
C61 C62 C68 C67 -177.8(3)
C3 C2 N1 C9 178.3(4)
C7 C2 N1 C9 -0.5(4)
C3 C2 N1 C1 2.8(6)
C7 C2 N1 C1 -176.1(3)
C8 C9 N1 C2 -0.3(4)
C25 C9 N1 C2 179.5(3)
C8 C9 N1 C1 175.1(3)
C25 C9 N1 C1 -5.2(5)
O1 C26 N2 C19 -176.0(3)
C25 C26 N2 C19 4.1(4)
C20 C19 N2 C26 179.6(3)
C24 C19 N2 C26 -0.1(4)
C37 C36 N3 C43 -179.4(3)
C41 C36 N3 C43 0.0(3)
C37 C36 N3 C35 -6.2(5)
C41 C36 N3 C35 173.2(3)
C42 C43 N3 C36 0.0(3)
C59 C43 N3 C36 176.9(3)
C42 C43 N3 C35 -173.0(3)
C59 C43 N3 C35 3.9(5)
O2 C60 N4 C53 176.8(3)
C59 C60 N4 C53 -3.3(3)
C54 C53 N4 C60 178.2(3)
C58 C53 N4 C60 -0.9(4)
